data_1546683
loop_
_publ_author_name
'Mohamed Abdelahi, Mohamed Mokhtar'
'El Bakri, Youness'
'Minnih, Mohamed Said'
'Benchidmi, Mohammed'
'Essassi, El Mokhtar'
'Mague, Joel T.'

_publ_section_title
;
 3-Chloro-2-ethyl-6-nitro-2<i>H</i>-indazole
;
_journal_coeditor_code SJ4109
_journal_issue 5
_journal_name_full IUCrData
_journal_page_first x170652
_journal_paper_doi 10.1107/S2414314617006526
_journal_volume 2
_journal_year 2017
_chemical_formula_iupac 'C9 H8 Cl N3 O2'
_chemical_formula_moiety 'C9 H8 Cl N3 O2'
_chemical_formula_sum 'C9 H8 Cl N3 O2'
_chemical_formula_weight 225.63
_chemical_name_systematic
;
3-Chloro-2-ethyl-6-nitro-2<i>H</i>-indazole
;
_space_group_crystal_system monoclinic
_space_group_IT_number 14
_space_group_name_Hall '-P 2ybc'
_space_group_name_H-M_alt 'P 1 21/c 1'
_symmetry_space_group_name_Hall '-P 2ybc'
_symmetry_space_group_name_H-M 'P 1 21/c 1'
_atom_sites_solution_hydrogens difmap
_atom_sites_solution_primary direct
_atom_sites_solution_secondary difmap
_audit_creation_method SHELXL-2014/7
_cell_angle_alpha 90
_cell_angle_beta 111.0510(10)
_cell_angle_gamma 90
_cell_formula_units_Z 4
_cell_length_a 11.2363(7)
_cell_length_b 7.4063(5)
_cell_length_c 12.1247(8)
_cell_measurement_reflns_used 8820
_cell_measurement_temperature 100(2)
_cell_measurement_theta_max 29.0838
_cell_measurement_theta_min 3.2875
_cell_volume 941.67(11)
_computing_cell_refinement
;
<i>SAINT</i> (Bruker, 2016)
;
_computing_data_collection
;
<i>APEX3</i> (Bruker, 2016)
;
_computing_data_reduction
;
<i>SAINT</i> (Bruker, 2016)
;
_computing_molecular_graphics
;
<i>DIAMOND</i> (Brandenburg & Putz, 2012)
;
_computing_publication_material
;
<i>SHELXTL</i> (Sheldrick, 2008)
;
_computing_structure_refinement
;
<i>SHELXL2014</i> (Sheldrick, 2015<i>b</i>)
;
_computing_structure_solution
;
<i>SHELXT</i> (Sheldrick, 2015<i>a</i>)
;
_diffrn_ambient_temperature 100(2)
_diffrn_detector_area_resol_mean 8.3333
_diffrn_measured_fraction_theta_full 0.997
_diffrn_measured_fraction_theta_max 0.995
_diffrn_measurement_device_type 'Bruker SMART APEX CCD'
_diffrn_measurement_method '\f and \w scans'
_diffrn_radiation_monochromator graphite
_diffrn_radiation_type MoK\a
_diffrn_radiation_wavelength 0.71073
_diffrn_reflns_av_R_equivalents 0.0283
_diffrn_reflns_limit_h_max 15
_diffrn_reflns_limit_h_min -15
_diffrn_reflns_limit_k_max 10
_diffrn_reflns_limit_k_min -10
_diffrn_reflns_limit_l_max 16
_diffrn_reflns_limit_l_min -16
_diffrn_reflns_number 17539
_diffrn_reflns_theta_full 29.150
_diffrn_reflns_theta_max 29.169
_diffrn_reflns_theta_min 1.942
_exptl_absorpt_coefficient_mu 0.387
_exptl_absorpt_correction_T_max 0.94
_exptl_absorpt_correction_T_min 0.85
_exptl_absorpt_correction_type multi-scan
_exptl_absorpt_process_details
;
(<i>SADABS</i>; Bruker, 2016)
;
_exptl_crystal_colour colourless
_exptl_crystal_density_diffrn 1.592
_exptl_crystal_density_method 'not measured'
_exptl_crystal_description column
_exptl_crystal_F_000 464
_exptl_crystal_size_max 0.336
_exptl_crystal_size_mid 0.194
_exptl_crystal_size_min 0.157
_refine_diff_density_max 0.681
_refine_diff_density_min -0.200
_refine_ls_extinction_method none
_refine_ls_goodness_of_fit_ref 1.131
_refine_ls_hydrogen_treatment refall
_refine_ls_matrix_type full
_refine_ls_number_parameters 168
_refine_ls_number_reflns 2543
_refine_ls_number_restraints 0
_refine_ls_restrained_S_all 1.131
_refine_ls_R_factor_all 0.0409
_refine_ls_R_factor_gt 0.0361
_refine_ls_shift/su_max 0.000
_refine_ls_shift/su_mean 0.000
_refine_ls_structure_factor_coef Fsqd
_refine_ls_weighting_details 'w=1/[\s^2^(Fo^2^)+(0.0702P)^2^+0.0386P] where P=(Fo^2^+2Fc^2^)/3'
_refine_ls_weighting_scheme calc
_refine_ls_wR_factor_gt 0.1004
_refine_ls_wR_factor_ref 0.1028
_reflns_number_gt 2183
_reflns_number_total 2543
_reflns_threshold_expression 'I > 2\s(I)'
_cod_data_source_file sj4109sup1.cif
_cod_data_source_block I
_cod_database_code 1546683
_shelx_space_group_comment
;
The symmetry employed for this shelxl refinement is uniquely defined
by the following loop, which should always be used as a source of
symmetry information in preference to the above space-group names.
They are only intended as comments.
;
_shelx_estimated_absorpt_t_min 0.881
_shelx_estimated_absorpt_t_max 0.942

loop_
_space_group_symop_operation_xyz
'x, y, z'
'-x, y+1/2, -z+1/2'
'-x, -y, -z'
'x, -y-1/2, z-1/2'

loop_
_atom_site_type_symbol
_atom_site_label
_atom_site_fract_x
_atom_site_fract_y
_atom_site_fract_z
_atom_site_U_iso_or_equiv
_atom_site_adp_type
_atom_site_calc_flag
_atom_site_occupancy
Cl Cl1 0.74446(3) 0.21393(4) 0.48713(3) 0.02049(12) Uani d 1
O O1 0.24410(9) 0.46570(14) 0.76126(8) 0.0248(2) Uani d 1
O O2 0.13166(8) 0.34576(15) 0.59292(8) 0.0278(2) Uani d 1
N N1 0.68668(9) 0.49160(14) 0.73487(9) 0.0163(2) Uani d 1
N N2 0.75445(9) 0.42256(14) 0.67233(9) 0.0164(2) Uani d 1
N N3 0.23394(9) 0.39466(14) 0.66663(9) 0.0183(2) Uani d 1
C C1 0.56070(11) 0.31391(15) 0.58095(10) 0.0139(2) Uani d 1
C C2 0.44490(11) 0.23172(16) 0.50971(10) 0.0156(2) Uani d 1
H H2 0.4420(13) 0.161(2) 0.4443(13) 0.016(3) Uiso d 1
C C3 0.33951(11) 0.26044(16) 0.53900(11) 0.0162(2) Uani d 1
H H3 0.2548(13) 0.211(2) 0.4925(12) 0.017(4) Uiso d 1
C C4 0.34978(10) 0.36817(16) 0.63905(10) 0.0148(2) Uani d 1
C C5 0.45943(11) 0.45167(16) 0.70990(10) 0.0144(2) Uani d 1
H H5 0.4606(15) 0.530(2) 0.7734(14) 0.024(4) Uiso d 1
C C6 0.56820(11) 0.42364(15) 0.67937(10) 0.0138(2) Uani d 1
C C7 0.68450(11) 0.31794(16) 0.58110(10) 0.0155(2) Uani d 1
C C8 0.89008(11) 0.4693(2) 0.70924(12) 0.0224(3) Uani d 1
H H8A 0.8929(17) 0.595(3) 0.7003(16) 0.040(5) Uiso d 1
H H8B 0.9192(16) 0.408(2) 0.6562(15) 0.032(4) Uiso d 1
C C9 0.96158(12) 0.4151(2) 0.83598(12) 0.0252(3) Uani d 1
H H9A 1.0501(16) 0.443(2) 0.8538(14) 0.028(4) Uiso d 1
H H9B 0.9544(18) 0.279(3) 0.8467(18) 0.042(5) Uiso d 1
H H9C 0.9260(16) 0.479(2) 0.8872(15) 0.030(4) Uiso d 1

loop_
_atom_site_aniso_label
_atom_site_aniso_U_11
_atom_site_aniso_U_22
_atom_site_aniso_U_33
_atom_site_aniso_U_12
_atom_site_aniso_U_13
_atom_site_aniso_U_23
Cl1 0.02732(18) 0.01884(19) 0.02015(18) 0.00613(10) 0.01440(13) 0.00185(11)
O1 0.0233(5) 0.0309(5) 0.0238(5) -0.0004(4) 0.0127(4) -0.0047(4)
O2 0.0150(4) 0.0373(6) 0.0277(5) -0.0025(4) 0.0037(4) -0.0031(4)
N1 0.0164(4) 0.0199(5) 0.0135(5) -0.0013(4) 0.0064(4) -0.0008(4)
N2 0.0157(5) 0.0203(5) 0.0141(5) 0.0002(4) 0.0064(4) 0.0018(4)
N3 0.0165(5) 0.0183(5) 0.0204(5) 0.0007(4) 0.0069(4) 0.0025(4)
C1 0.0185(5) 0.0115(5) 0.0118(5) 0.0020(4) 0.0054(4) 0.0024(4)
C2 0.0206(5) 0.0129(6) 0.0113(5) 0.0010(4) 0.0033(4) 0.0001(4)
C3 0.0178(5) 0.0140(5) 0.0137(5) -0.0014(4) 0.0020(4) 0.0010(4)
C4 0.0151(5) 0.0146(6) 0.0149(5) 0.0009(4) 0.0056(4) 0.0025(4)
C5 0.0172(5) 0.0139(6) 0.0123(5) 0.0007(4) 0.0055(4) 0.0011(4)
C6 0.0166(5) 0.0127(5) 0.0114(5) -0.0005(4) 0.0043(4) 0.0015(4)
C7 0.0195(5) 0.0151(6) 0.0126(5) 0.0027(4) 0.0067(4) 0.0028(4)
C8 0.0159(5) 0.0301(8) 0.0228(6) -0.0025(5) 0.0086(5) 0.0032(5)
C9 0.0160(6) 0.0361(8) 0.0221(7) 0.0018(5) 0.0052(5) -0.0014(6)

loop_
_atom_type_symbol
_atom_type_description
_atom_type_scat_dispersion_real
_atom_type_scat_dispersion_imag
_atom_type_scat_source
C C 0.0033 0.0016 'International Tables Vol C Tables 4.2.6.8 and 6.1.1.4'
H H 0.0000 0.0000 'International Tables Vol C Tables 4.2.6.8 and 6.1.1.4'
N N 0.0061 0.0033 'International Tables Vol C Tables 4.2.6.8 and 6.1.1.4'
O O 0.0106 0.0060 'International Tables Vol C Tables 4.2.6.8 and 6.1.1.4'
Cl Cl 0.1484 0.1585 'International Tables Vol C Tables 4.2.6.8 and 6.1.1.4'

loop_
_geom_angle_atom_site_label_1
_geom_angle_atom_site_label_2
_geom_angle_atom_site_label_3
_geom_angle
N2 N1 C6 103.39(9)
C7 N2 N1 113.42(9)
C7 N2 C8 128.42(10)
N1 N2 C8 118.16(10)
O1 N3 O2 123.60(10)
O1 N3 C4 118.47(10)
O2 N3 C4 117.93(10)
C7 C1 C2 135.24(11)
C7 C1 C6 103.24(10)
C2 C1 C6 121.52(10)
C3 C2 C1 117.78(11)
C3 C2 H2 122.2(9)
C1 C2 H2 120.0(9)
C2 C3 C4 119.72(11)
C2 C3 H3 122.7(8)
C4 C3 H3 117.5(8)
C5 C4 C3 124.56(11)
C5 C4 N3 117.89(10)
C3 C4 N3 117.54(10)
C4 C5 C6 115.90(11)
C4 C5 H5 121.7(10)
C6 C5 H5 122.3(10)
N1 C6 C5 127.09(11)
N1 C6 C1 112.40(10)
C5 C6 C1 120.51(10)
N2 C7 C1 107.55(10)
N2 C7 Cl1 123.72(9)
C1 C7 Cl1 128.73(10)
N2 C8 C9 111.24(10)
N2 C8 H8A 105.9(11)
C9 C8 H8A 110.6(11)
N2 C8 H8B 104.9(10)
C9 C8 H8B 112.3(10)
H8A C8 H8B 111.6(16)
C8 C9 H9A 107.5(10)
C8 C9 H9B 110.7(11)
H9A C9 H9B 107.7(14)
C8 C9 H9C 109.4(10)
H9A C9 H9C 112.6(14)
H9B C9 H9C 109.0(15)

loop_
_geom_bond_atom_site_label_1
_geom_bond_atom_site_label_2
_geom_bond_distance
Cl1 C7 1.7021(12)
O1 N3 1.2297(13)
O2 N3 1.2299(13)
N1 N2 1.3532(14)
N1 C6 1.3545(14)
N2 C7 1.3480(15)
N2 C8 1.4672(15)
N3 C4 1.4687(15)
C1 C7 1.3907(16)
C1 C2 1.4151(16)
C1 C6 1.4210(15)
C2 C3 1.3696(17)
C2 H2 0.942(15)
C3 C4 1.4216(17)
C3 H3 0.986(14)
C4 C5 1.3704(16)
C5 C6 1.4138(16)
C5 H5 0.961(16)
C8 C9 1.5102(19)
C8 H8A 0.94(2)
C8 H8B 0.938(18)
C9 H9A 0.961(17)
C9 H9B 1.03(2)
C9 H9C 0.972(17)

loop_
_geom_hbond_atom_site_label_D
_geom_hbond_atom_site_label_H
_geom_hbond_atom_site_label_A
_geom_hbond_site_symmetry_A
_geom_hbond_distance_DH
_geom_hbond_distance_HA
_geom_hbond_distance_DA
_geom_hbond_angle_DHA
C8 H8B Cl1 . 0.938(18) 2.689(17) 3.2158(15) 116.3(12)
C5 H5 Cg2 2_656 0.961(16) 2.698(15) 3.5418(13) 147.0(10)

loop_
_geom_torsion_atom_site_label_1
_geom_torsion_atom_site_label_2
_geom_torsion_atom_site_label_3
_geom_torsion_atom_site_label_4
_geom_torsion
C6 N1 N2 C7 0.66(13)
C6 N1 N2 C8 -179.85(10)
C7 C1 C2 C3 179.92(13)
C6 C1 C2 C3 -0.35(17)
C1 C2 C3 C4 -0.73(17)
C2 C3 C4 C5 1.40(19)
C2 C3 C4 N3 -179.97(10)
O1 N3 C4 C5 -11.20(16)
O2 N3 C4 C5 168.15(11)
O1 N3 C4 C3 170.07(11)
O2 N3 C4 C3 -10.58(16)
C3 C4 C5 C6 -0.82(18)
N3 C4 C5 C6 -179.46(10)
N2 N1 C6 C5 179.15(11)
N2 N1 C6 C1 -0.82(13)
C4 C5 C6 N1 179.72(11)
C4 C5 C6 C1 -0.31(16)
C7 C1 C6 N1 0.68(13)
C2 C1 C6 N1 -179.12(10)
C7 C1 C6 C5 -179.29(10)
C2 C1 C6 C5 0.91(17)
N1 N2 C7 C1 -0.26(14)
C8 N2 C7 C1 -179.68(12)
N1 N2 C7 Cl1 179.83(8)
C8 N2 C7 Cl1 0.40(18)
C2 C1 C7 N2 179.52(13)
C6 C1 C7 N2 -0.25(12)
C2 C1 C7 Cl1 -0.6(2)
C6 C1 C7 Cl1 179.66(9)
C7 N2 C8 C9 -122.97(13)
N1 N2 C8 C9 57.62(16)

_cod_database_fobs_code 1546683
